data_4072891
loop_
_publ_author_name
'Uhl, Werner'
'Bock, Henrik R.'
'Breher, Frank'
'Claesener, Michael'
'Haddadpour, Sima'
'Jasper, Beate'
'Hepp, Alexander'

_publ_section_title
;
 Hydrogallation of Trimethylsilylethynylbenzenes:&#x00A0; Generation of
 Potential Di- and Tripodal Chelating Lewis Acids
;
_journal_issue 9
_journal_name_full Organometallics
_journal_page_first 2363
_journal_paper_doi 10.1021/om061118c
_journal_volume 26
_journal_year 2007
_chemical_formula_sum 'C45 H87 Ga3 Si3'
_chemical_formula_weight 921.58
_chemical_name_systematic
; 
 ? 
;
_space_group_IT_number 2
_symmetry_space_group_name_Hall '-P 1'
_symmetry_space_group_name_H-M 'P -1'
_atom_sites_solution_hydrogens geom
_atom_sites_solution_primary direct
_atom_sites_solution_secondary difmap
_audit_creation_method SHELXL-97
_cell_angle_alpha 104.741(3)
_cell_angle_beta 100.162(4)
_cell_angle_gamma 104.962(3)
_cell_formula_units_Z 2
_cell_length_a 10.3686(15)
_cell_length_b 15.673(2)
_cell_length_c 18.682(3)
_cell_measurement_temperature 153(2)
_cell_volume 2739.6(7)
_computing_cell_refinement 'Bruker SAINT'
_computing_data_collection 'Bruker SMART'
_computing_data_reduction 'Bruker SHELXTL'
_computing_molecular_graphics 'Bruker SHELXTL'
_computing_publication_material 'Bruker SHELXTL'
_computing_structure_refinement 'SHELXL-97 (Sheldrick, 1997)'
_computing_structure_solution 'SHELXS-97 (Sheldrick, 1990)'
_diffrn_ambient_temperature 293(2)
_diffrn_measured_fraction_theta_full 0.903
_diffrn_measured_fraction_theta_max 0.903
_diffrn_measurement_device_type 'CCD area detector'
_diffrn_measurement_method 'omega scans'
_diffrn_radiation_monochromator graphite
_diffrn_radiation_source 'fine-focus sealed tube'
_diffrn_radiation_type MoK\a
_diffrn_radiation_wavelength 0.71073
_diffrn_reflns_av_R_equivalents 0.0473
_diffrn_reflns_av_sigmaI/netI 0.0916
_diffrn_reflns_limit_h_max 14
_diffrn_reflns_limit_h_min -14
_diffrn_reflns_limit_k_max 22
_diffrn_reflns_limit_k_min -22
_diffrn_reflns_limit_l_max 27
_diffrn_reflns_limit_l_min -27
_diffrn_reflns_number 32333
_diffrn_reflns_theta_full 31.38
_diffrn_reflns_theta_max 31.38
_diffrn_reflns_theta_min 1.42
_exptl_absorpt_coefficient_mu 1.555
_exptl_crystal_colour colourless
_exptl_crystal_density_diffrn 1.117
_exptl_crystal_density_method 'not measured'
_exptl_crystal_description block
_exptl_crystal_F_000 984
_exptl_crystal_size_max 0.27
_exptl_crystal_size_mid 0.23
_exptl_crystal_size_min 0.14
_refine_diff_density_max 0.835
_refine_diff_density_min -0.412
_refine_diff_density_rms 0.079
_refine_ls_extinction_method none
_refine_ls_goodness_of_fit_ref 0.952
_refine_ls_hydrogen_treatment mixed
_refine_ls_matrix_type full
_refine_ls_number_parameters 577
_refine_ls_number_reflns 16285
_refine_ls_number_restraints 336
_refine_ls_restrained_S_all 0.955
_refine_ls_R_factor_all 0.1094
_refine_ls_R_factor_gt 0.0568
_refine_ls_shift/su_max 0.060
_refine_ls_shift/su_mean 0.005
_refine_ls_structure_factor_coef Fsqd
_refine_ls_weighting_details 'calc w=1/[\s^2^(Fo^2^)+(0.0576P)^2^+0.0000P] where P=(Fo^2^+2Fc^2^)/3'
_refine_ls_weighting_scheme calc
_refine_ls_wR_factor_gt 0.1159
_refine_ls_wR_factor_ref 0.1351
_reflns_number_gt 9740
_reflns_number_total 16285
_reflns_threshold_expression >2sigma(I)
_cod_data_source_file om061118csi20061213_043016.cif
_cod_data_source_block C45_H87_Ga3_Si3_(8)
_cod_original_cell_volume 2739.7(7)
_cod_database_code 4072891

loop_
_symmetry_equiv_pos_as_xyz
'x, y, z'
'-x, -y, -z'

loop_
_atom_site_label
_atom_site_type_symbol
_atom_site_fract_x
_atom_site_fract_y
_atom_site_fract_z
_atom_site_U_iso_or_equiv
_atom_site_adp_type
_atom_site_occupancy
_atom_site_symmetry_multiplicity
_atom_site_calc_flag
_atom_site_refinement_flags
_atom_site_disorder_assembly
_atom_site_disorder_group
C1 C 0.2203(3) 0.05349(19) 0.26545(16) 0.0275(6) Uani 1 1 d . . .
C2 C 0.1321(3) 0.06447(19) 0.31313(16) 0.0293(6) Uani 1 1 d . . .
H2 H 0.0703 0.0102 0.3181 0.035 Uiso 1 1 calc R . .
C3 C 0.1315(3) 0.15193(19) 0.35358(16) 0.0290(6) Uani 1 1 d . . .
C4 C 0.2240(3) 0.2298(2) 0.34695(16) 0.0301(6) Uani 1 1 d . . .
H4 H 0.2271 0.2906 0.3761 0.036 Uiso 1 1 calc R . .
C5 C 0.3119(3) 0.22195(19) 0.29942(16) 0.0286(6) Uani 1 1 d . . .
C6 C 0.3116(3) 0.13333(19) 0.26049(16) 0.0291(6) Uani 1 1 d . . .
H6 H 0.3755 0.1270 0.2296 0.035 Uiso 1 1 calc R . .
C11 C 0.2097(3) -0.04131(19) 0.22054(17) 0.0307(6) Uani 1 1 d . . .
H11 H 0.1855 -0.0880 0.2450 0.037 Uiso 1 1 calc R . .
C12 C 0.2287(3) -0.07183(18) 0.15099(17) 0.0283(6) Uani 1 1 d . . .
C31 C 0.0346(3) 0.1663(2) 0.40048(16) 0.0303(6) Uani 1 1 d . . .
H31 H 0.0716 0.2185 0.4466 0.036 Uiso 1 1 calc R . .
C32 C -0.0982(3) 0.1168(2) 0.38814(17) 0.0319(7) Uani 1 1 d . . .
C51 C 0.4022(3) 0.30451(19) 0.28848(17) 0.0323(7) Uani 1 1 d . . .
H51 H 0.4943 0.3043 0.2872 0.039 Uiso 1 1 calc R . .
C52 C 0.3714(3) 0.37965(19) 0.28019(16) 0.0311(7) Uani 1 1 d . . .
Ga12 Ga 0.18276(4) -0.20851(2) 0.110199(19) 0.03351(10) Uani 1 1 d . A .
CT1 C 0.3357(4) -0.2636(2) 0.1104(2) 0.0444(8) Uani 1 1 d D . .
CT11 C 0.4590(4) -0.2033(3) 0.0937(2) 0.0613(11) Uani 1 1 d D . .
HT1A H 0.4850 -0.1407 0.1276 0.074 Uiso 1 1 calc R . .
HT1B H 0.4352 -0.2037 0.0416 0.074 Uiso 1 1 calc R . .
HT1C H 0.5349 -0.2272 0.1015 0.074 Uiso 1 1 calc R . .
CT12 C 0.3774(4) -0.2670(3) 0.1918(2) 0.0638(11) Uani 1 1 d D . .
HT1D H 0.3014 -0.3080 0.2018 0.077 Uiso 1 1 calc R . .
HT1E H 0.4018 -0.2057 0.2275 0.077 Uiso 1 1 calc R . .
HT1F H 0.4553 -0.2894 0.1973 0.077 Uiso 1 1 calc R . .
CT13 C 0.2912(4) -0.3623(2) 0.0547(2) 0.0675(12) Uani 1 1 d D . .
HT1G H 0.3682 -0.3858 0.0581 0.081 Uiso 1 1 calc R . .
HT1H H 0.2604 -0.3614 0.0034 0.081 Uiso 1 1 calc R . .
HT1I H 0.2172 -0.4017 0.0674 0.081 Uiso 1 1 calc R . .
CT2 C -0.0165(4) -0.2837(2) 0.0866(2) 0.0527(9) Uani 1 1 d DU . .
CT21 C -0.060(3) -0.3746(10) 0.0231(9) 0.121(8) Uani 0.40 1 d PDU A 1
HT2A H -0.1595 -0.3999 0.0081 0.145 Uiso 0.40 1 calc PR A 1
HT2B H -0.0221 -0.4175 0.0405 0.145 Uiso 0.40 1 calc PR A 1
HT2C H -0.0279 -0.3645 -0.0200 0.145 Uiso 0.40 1 calc PR A 1
CT22 C -0.118(2) -0.2327(15) 0.0664(13) 0.112(8) Uani 0.40 1 d PDU A 1
HT2D H -0.1054 -0.2157 0.0216 0.134 Uiso 0.40 1 calc PR A 1
HT2E H -0.1010 -0.1776 0.1084 0.134 Uiso 0.40 1 calc PR A 1
HT2F H -0.2108 -0.2726 0.0564 0.134 Uiso 0.40 1 calc PR A 1
CT23 C -0.037(3) -0.3060(14) 0.1592(8) 0.141(10) Uani 0.40 1 d PDU A 1
HT2G H -0.1340 -0.3328 0.1539 0.169 Uiso 0.40 1 calc PR A 1
HT2H H 0.0000 -0.2500 0.2021 0.169 Uiso 0.40 1 calc PR A 1
HT2I H 0.0097 -0.3495 0.1673 0.169 Uiso 0.40 1 calc PR A 1
CT2A C -0.0676(18) -0.3431(7) 0.0044(5) 0.077(3) Uani 0.60 1 d PDU A 2
HT2J H -0.1582 -0.3857 -0.0041 0.093 Uiso 0.60 1 calc PR A 2
HT2K H -0.0057 -0.3774 -0.0077 0.093 Uiso 0.60 1 calc PR A 2
HT2L H -0.0719 -0.3043 -0.0277 0.093 Uiso 0.60 1 calc PR A 2
CT2B C -0.1015(14) -0.2206(10) 0.1055(8) 0.101(5) Uani 0.60 1 d PDU A 2
HT2M H -0.0941 -0.1799 0.0748 0.121 Uiso 0.60 1 calc PR A 2
HT2N H -0.0682 -0.1844 0.1588 0.121 Uiso 0.60 1 calc PR A 2
HT2O H -0.1965 -0.2574 0.0951 0.121 Uiso 0.60 1 calc PR A 2
CT2C C -0.0291(19) -0.3497(8) 0.1345(6) 0.088(3) Uani 0.60 1 d PDU A 2
HT2P H -0.1248 -0.3831 0.1266 0.106 Uiso 0.60 1 calc PR A 2
HT2Q H 0.0104 -0.3146 0.1877 0.106 Uiso 0.60 1 calc PR A 2
HT2R H 0.0192 -0.3931 0.1193 0.106 Uiso 0.60 1 calc PR A 2
Si12 Si 0.26508(9) -0.00908(6) 0.08043(5) 0.0336(2) Uani 1 1 d . . .
C121 C 0.2017(4) -0.1042(2) -0.01442(18) 0.0463(9) Uani 1 1 d . . .
H12A H 0.2537 -0.1468 -0.0144 0.056 Uiso 1 1 calc R . .
H12B H 0.2135 -0.0775 -0.0547 0.056 Uiso 1 1 calc R . .
H12C H 0.1056 -0.1369 -0.0226 0.056 Uiso 1 1 calc R . .
C122 C 0.1688(4) 0.0749(2) 0.0752(2) 0.0521(9) Uani 1 1 d . . .
H12D H 0.0801 0.0519 0.0844 0.063 Uiso 1 1 calc R . .
H12E H 0.1563 0.0822 0.0252 0.063 Uiso 1 1 calc R . .
H12F H 0.2201 0.1339 0.1132 0.063 Uiso 1 1 calc R . .
C123 C 0.4532(3) 0.0506(2) 0.0940(2) 0.0461(9) Uani 1 1 d . . .
H12G H 0.4892 0.0986 0.1427 0.055 Uiso 1 1 calc R . .
H12H H 0.4646 0.0776 0.0539 0.055 Uiso 1 1 calc R . .
H12I H 0.5021 0.0062 0.0923 0.055 Uiso 1 1 calc R . .
Ga32 Ga -0.19751(3) 0.17466(3) 0.457273(19) 0.03538(10) Uani 1 1 d . B .
CT3 C -0.2326(4) 0.1308(3) 0.5445(2) 0.0590(10) Uani 1 1 d DU . .
CT31 C -0.217(2) 0.0371(8) 0.5366(15) 0.081(4) Uani 0.53 1 d PDU B 3
HT3A H -0.2296 0.0206 0.5816 0.097 Uiso 0.53 1 calc PR B 3
HT3B H -0.1267 0.0385 0.5308 0.097 Uiso 0.53 1 calc PR B 3
HT3C H -0.2856 -0.0080 0.4924 0.097 Uiso 0.53 1 calc PR B 3
CT32 C -0.3848(9) 0.1254(9) 0.5466(6) 0.070(3) Uani 0.53 1 d PDU B 3
HT3D H -0.4035 0.1089 0.5907 0.083 Uiso 0.53 1 calc PR B 3
HT3E H -0.4476 0.0791 0.5010 0.083 Uiso 0.53 1 calc PR B 3
HT3F H -0.3967 0.1848 0.5494 0.083 Uiso 0.53 1 calc PR B 3
CT33 C -0.1428(12) 0.2052(11) 0.6194(6) 0.121(6) Uani 0.53 1 d PDU B 3
HT3G H -0.1575 0.2636 0.6209 0.145 Uiso 0.53 1 calc PR B 3
HT3H H -0.0473 0.2114 0.6225 0.145 Uiso 0.53 1 calc PR B 3
HT3I H -0.1672 0.1873 0.6619 0.145 Uiso 0.53 1 calc PR B 3
CT3A C -0.255(2) 0.0267(8) 0.5212(17) 0.080(5) Uani 0.47 1 d PDU B 4
HT3J H -0.2731 0.0040 0.5627 0.096 Uiso 0.47 1 calc PR B 4
HT3K H -0.1732 0.0151 0.5094 0.096 Uiso 0.47 1 calc PR B 4
HT3L H -0.3319 -0.0047 0.4770 0.096 Uiso 0.47 1 calc PR B 4
CT3B C -0.3397(14) 0.1534(14) 0.5821(8) 0.107(5) Uani 0.47 1 d PDU B 4
HT3M H -0.4258 0.1346 0.5441 0.129 Uiso 0.47 1 calc PR B 4
HT3N H -0.3117 0.2192 0.6074 0.129 Uiso 0.47 1 calc PR B 4
HT3O H -0.3508 0.1210 0.6189 0.129 Uiso 0.47 1 calc PR B 4
CT3C C -0.0873(11) 0.1716(12) 0.6024(7) 0.111(6) Uani 0.47 1 d PDU B 4
HT3P H -0.0600 0.2384 0.6186 0.133 Uiso 0.47 1 calc PR B 4
HT3Q H -0.0214 0.1513 0.5782 0.133 Uiso 0.47 1 calc PR B 4
HT3R H -0.0910 0.1504 0.6461 0.133 Uiso 0.47 1 calc PR B 4
CT4 C -0.2300(4) 0.2886(2) 0.43957(19) 0.0440(8) Uani 1 1 d . . .
CT41 C -0.2317(4) 0.2883(3) 0.3580(2) 0.0524(9) Uani 1 1 d . B .
HT4A H -0.3119 0.2400 0.3231 0.063 Uiso 1 1 calc R . .
HT4B H -0.1499 0.2772 0.3460 0.063 Uiso 1 1 calc R . .
HT4C H -0.2342 0.3474 0.3532 0.063 Uiso 1 1 calc R . .
CT42 C -0.1040(4) 0.3705(3) 0.4933(2) 0.0700(12) Uani 1 1 d . B .
HT4D H -0.0214 0.3634 0.4798 0.084 Uiso 1 1 calc R . .
HT4E H -0.0978 0.3713 0.5453 0.084 Uiso 1 1 calc R . .
HT4F H -0.1144 0.4280 0.4882 0.084 Uiso 1 1 calc R . .
CT43 C -0.3614(4) 0.3025(3) 0.4585(2) 0.0654(12) Uani 1 1 d . B .
HT4G H -0.3746 0.3563 0.4467 0.078 Uiso 1 1 calc R . .
HT4H H -0.3536 0.3114 0.5121 0.078 Uiso 1 1 calc R . .
HT4I H -0.4390 0.2486 0.4288 0.078 Uiso 1 1 calc R . .
Si32 Si -0.21625(9) 0.01743(6) 0.30431(5) 0.0380(2) Uani 1 1 d . . .
C321 C -0.1941(4) 0.0296(3) 0.21033(19) 0.0510(9) Uani 1 1 d . . .
H32A H -0.2046 0.0876 0.2068 0.061 Uiso 1 1 calc R . .
H32B H -0.2628 -0.0208 0.1697 0.061 Uiso 1 1 calc R . .
H32C H -0.1037 0.0284 0.2060 0.061 Uiso 1 1 calc R . .
C322 C -0.2097(4) -0.0993(2) 0.3098(2) 0.0601(11) Uani 1 1 d . . .
H32D H -0.1206 -0.1046 0.3064 0.072 Uiso 1 1 calc R . .
H32E H -0.2800 -0.1475 0.2683 0.072 Uiso 1 1 calc R . .
H32F H -0.2250 -0.1057 0.3577 0.072 Uiso 1 1 calc R . .
C323 C -0.3933(3) 0.0213(2) 0.3106(2) 0.0504(9) Uani 1 1 d . . .
H32G H -0.4105 0.0089 0.3563 0.060 Uiso 1 1 calc R . .
H32H H -0.4610 -0.0249 0.2667 0.060 Uiso 1 1 calc R . .
H32I H -0.3990 0.0818 0.3119 0.060 Uiso 1 1 calc R . .
Ga52 Ga 0.53077(4) 0.47391(2) 0.27139(2) 0.03807(10) Uani 1 1 d . C .
CT5 C 0.6256(3) 0.5902(2) 0.3601(2) 0.0476(9) Uani 1 1 d DU . .
CT51 C 0.5379(7) 0.6568(4) 0.3630(4) 0.0668(18) Uani 0.65 1 d PDU C 5
HT5A H 0.4472 0.6256 0.3660 0.080 Uiso 0.65 1 calc PR C 5
HT5B H 0.5307 0.6751 0.3175 0.080 Uiso 0.65 1 calc PR C 5
HT5C H 0.5814 0.7110 0.4072 0.080 Uiso 0.65 1 calc PR C 5
CT52 C 0.7673(7) 0.6436(6) 0.3609(5) 0.090(3) Uani 0.65 1 d PDU C 5
HT5D H 0.8053 0.6962 0.4067 0.108 Uiso 0.65 1 calc PR C 5
HT5E H 0.7633 0.6648 0.3169 0.108 Uiso 0.65 1 calc PR C 5
HT5F H 0.8247 0.6043 0.3596 0.108 Uiso 0.65 1 calc PR C 5
CT53 C 0.6294(10) 0.5661(5) 0.4344(4) 0.087(3) Uani 0.65 1 d PDU C 5
HT5G H 0.6629 0.6223 0.4771 0.104 Uiso 0.65 1 calc PR C 5
HT5H H 0.6898 0.5294 0.4391 0.104 Uiso 0.65 1 calc PR C 5
HT5I H 0.5380 0.5313 0.4338 0.104 Uiso 0.65 1 calc PR C 5
CT5A C 0.5412(15) 0.6104(13) 0.4107(10) 0.141(8) Uani 0.35 1 d PDU C 6
HT5J H 0.5953 0.6628 0.4548 0.169 Uiso 0.35 1 calc PR C 6
HT5K H 0.5065 0.5573 0.4267 0.169 Uiso 0.35 1 calc PR C 6
HT5L H 0.4651 0.6248 0.3846 0.169 Uiso 0.35 1 calc PR C 6
CT5B C 0.6866(18) 0.6682(8) 0.3294(8) 0.116(6) Uani 0.35 1 d PDU C 6
HT5M H 0.6133 0.6804 0.2986 0.139 Uiso 0.35 1 calc PR C 6
HT5N H 0.7462 0.6501 0.2988 0.139 Uiso 0.35 1 calc PR C 6
HT5O H 0.7388 0.7234 0.3715 0.139 Uiso 0.35 1 calc PR C 6
CT5C C 0.7489(15) 0.5686(9) 0.4018(8) 0.093(5) Uani 0.35 1 d PDU C 6
HT5P H 0.7861 0.6120 0.4527 0.111 Uiso 0.35 1 calc PR C 6
HT5Q H 0.8189 0.5738 0.3743 0.111 Uiso 0.35 1 calc PR C 6
HT5R H 0.7187 0.5065 0.4045 0.111 Uiso 0.35 1 calc PR C 6
CT6 C 0.5934(4) 0.4412(3) 0.1761(2) 0.0583(11) Uani 1 1 d . . .
CT61 C 0.5776(5) 0.5095(4) 0.1345(3) 0.0900(16) Uani 1 1 d . C .
HT6A H 0.6025 0.4925 0.0870 0.108 Uiso 1 1 calc R . .
HT6B H 0.6369 0.5707 0.1655 0.108 Uiso 1 1 calc R . .
HT6C H 0.4833 0.5089 0.1243 0.108 Uiso 1 1 calc R . .
CT62 C 0.7437(6) 0.4453(4) 0.1950(3) 0.0986(18) Uani 1 1 d . C .
HT6D H 0.7757 0.4383 0.1493 0.118 Uiso 1 1 calc R . .
HT6E H 0.7522 0.3959 0.2152 0.118 Uiso 1 1 calc R . .
HT6F H 0.7983 0.5041 0.2323 0.118 Uiso 1 1 calc R . .
CT63 C 0.5043(7) 0.3440(4) 0.1243(3) 0.139(3) Uani 1 1 d . C .
HT6G H 0.4087 0.3404 0.1150 0.167 Uiso 1 1 calc R . .
HT6H H 0.5189 0.2990 0.1486 0.167 Uiso 1 1 calc R . .
HT6I H 0.5292 0.3313 0.0764 0.167 Uiso 1 1 calc R . .
Si52 Si 0.19818(9) 0.39730(6) 0.26356(5) 0.0371(2) Uani 1 1 d . . .
C521 C 0.0542(3) 0.2898(2) 0.2041(2) 0.0513(9) Uani 1 1 d . . .
H52A H 0.0812 0.2584 0.1609 0.062 Uiso 1 1 calc R . .
H52B H -0.0261 0.3060 0.1864 0.062 Uiso 1 1 calc R . .
H52C H 0.0331 0.2494 0.2344 0.062 Uiso 1 1 calc R . .
C522 C 0.2117(4) 0.4815(3) 0.2082(2) 0.0603(11) Uani 1 1 d . . .
H52D H 0.2857 0.5379 0.2372 0.072 Uiso 1 1 calc R . .
H52E H 0.1264 0.4952 0.1986 0.072 Uiso 1 1 calc R . .
H52F H 0.2300 0.4548 0.1603 0.072 Uiso 1 1 calc R . .
C523 C 0.1554(4) 0.4521(3) 0.3535(2) 0.0566(10) Uani 1 1 d . . .
H52G H 0.1350 0.4077 0.3803 0.068 Uiso 1 1 calc R . .
H52H H 0.0764 0.4719 0.3410 0.068 Uiso 1 1 calc R . .
H52I H 0.2328 0.5049 0.3853 0.068 Uiso 1 1 calc R . .

loop_
_atom_site_aniso_label
_atom_site_aniso_U_11
_atom_site_aniso_U_22
_atom_site_aniso_U_33
_atom_site_aniso_U_23
_atom_site_aniso_U_13
_atom_site_aniso_U_12
C1 0.0271(14) 0.0251(14) 0.0332(16) 0.0107(12) 0.0086(12) 0.0111(12)
C2 0.0294(15) 0.0267(14) 0.0330(16) 0.0117(12) 0.0099(12) 0.0075(12)
C3 0.0269(15) 0.0290(15) 0.0299(15) 0.0083(12) 0.0066(12) 0.0082(12)
C4 0.0294(15) 0.0250(14) 0.0323(16) 0.0048(12) 0.0069(12) 0.0078(12)
C5 0.0262(14) 0.0266(14) 0.0294(15) 0.0062(12) 0.0051(12) 0.0064(12)
C6 0.0275(15) 0.0313(15) 0.0286(15) 0.0088(12) 0.0112(12) 0.0077(12)
C11 0.0324(16) 0.0220(14) 0.0405(17) 0.0145(13) 0.0121(13) 0.0068(12)
C12 0.0286(15) 0.0205(13) 0.0366(16) 0.0094(12) 0.0092(12) 0.0083(12)
C31 0.0352(16) 0.0280(15) 0.0294(15) 0.0088(12) 0.0100(13) 0.0117(13)
C32 0.0336(16) 0.0345(16) 0.0336(16) 0.0143(13) 0.0125(13) 0.0145(13)
C51 0.0293(15) 0.0265(15) 0.0372(17) 0.0063(13) 0.0145(13) 0.0021(12)
C52 0.0316(15) 0.0239(14) 0.0301(15) 0.0029(12) 0.0111(12) -0.0007(12)
Ga12 0.0417(2) 0.02133(16) 0.03567(19) 0.00788(14) 0.01212(15) 0.00666(14)
CT1 0.053(2) 0.0290(16) 0.051(2) 0.0094(15) 0.0146(17) 0.0153(16)
CT11 0.059(3) 0.057(2) 0.080(3) 0.024(2) 0.025(2) 0.031(2)
CT12 0.069(3) 0.054(2) 0.075(3) 0.032(2) 0.011(2) 0.025(2)
CT13 0.081(3) 0.039(2) 0.077(3) 0.000(2) 0.017(2) 0.030(2)
CT2 0.046(2) 0.0346(18) 0.064(2) 0.0112(17) 0.0125(18) -0.0045(15)
CT21 0.062(9) 0.065(10) 0.152(14) -0.050(11) -0.014(13) -0.007(9)
CT22 0.061(10) 0.060(10) 0.19(2) 0.029(13) 0.006(13) 0.009(8)
CT23 0.089(14) 0.18(2) 0.098(10) 0.072(12) 0.004(11) -0.067(16)
CT2A 0.058(6) 0.082(8) 0.066(4) 0.017(4) -0.003(4) -0.002(6)
CT2B 0.030(5) 0.065(6) 0.165(13) -0.009(7) 0.010(7) 0.001(4)
CT2C 0.086(7) 0.084(7) 0.081(6) 0.037(6) 0.027(6) -0.010(7)
Si12 0.0390(5) 0.0280(4) 0.0332(5) 0.0111(4) 0.0087(4) 0.0087(4)
C121 0.058(2) 0.0418(19) 0.0372(19) 0.0104(16) 0.0117(16) 0.0143(17)
C122 0.061(2) 0.043(2) 0.052(2) 0.0180(17) -0.0002(18) 0.0223(18)
C123 0.049(2) 0.0432(19) 0.044(2) 0.0132(16) 0.0219(16) 0.0058(16)
Ga32 0.03047(18) 0.0468(2) 0.03182(19) 0.01357(16) 0.01228(14) 0.01317(16)
CT3 0.049(2) 0.080(3) 0.045(2) 0.030(2) 0.0162(17) 0.004(2)
CT31 0.070(9) 0.122(7) 0.073(12) 0.071(7) 0.015(8) 0.034(7)
CT32 0.077(5) 0.073(7) 0.072(8) 0.031(6) 0.060(5) 0.011(5)
CT33 0.121(9) 0.144(10) 0.033(5) 0.024(5) 0.013(6) -0.060(9)
CT3A 0.101(15) 0.095(6) 0.060(10) 0.057(6) 0.009(9) 0.032(7)
CT3B 0.134(11) 0.146(15) 0.085(12) 0.061(10) 0.074(9) 0.062(11)
CT3C 0.085(7) 0.169(15) 0.049(8) 0.063(8) -0.007(6) -0.020(8)
CT4 0.050(2) 0.046(2) 0.042(2) 0.0103(16) 0.0168(16) 0.0259(17)
CT41 0.066(3) 0.047(2) 0.058(2) 0.0244(19) 0.025(2) 0.0269(19)
CT42 0.076(3) 0.048(2) 0.074(3) 0.003(2) 0.009(2) 0.024(2)
CT43 0.070(3) 0.089(3) 0.064(3) 0.031(2) 0.033(2) 0.052(3)
Si32 0.0354(5) 0.0328(5) 0.0438(5) 0.0115(4) 0.0120(4) 0.0070(4)
C321 0.041(2) 0.059(2) 0.041(2) 0.0087(18) 0.0070(16) 0.0059(17)
C322 0.054(2) 0.0347(19) 0.086(3) 0.016(2) 0.021(2) 0.0064(17)
C323 0.0372(19) 0.048(2) 0.059(2) 0.0123(18) 0.0107(17) 0.0065(16)
Ga52 0.0384(2) 0.02603(18) 0.0445(2) 0.00958(15) 0.01487(16) 0.00024(15)
CT5 0.0422(19) 0.0287(16) 0.055(2) 0.0084(16) 0.0035(16) -0.0057(14)
CT51 0.075(4) 0.048(4) 0.054(4) -0.010(3) 0.006(3) 0.013(3)
CT52 0.052(4) 0.076(6) 0.090(6) -0.017(4) 0.011(4) -0.021(4)
CT53 0.125(7) 0.048(4) 0.053(4) 0.011(3) -0.013(4) -0.002(4)
CT5A 0.062(9) 0.131(15) 0.126(14) -0.078(10) 0.030(9) -0.026(8)
CT5B 0.140(14) 0.032(7) 0.109(12) 0.028(7) -0.041(9) -0.038(8)
CT5C 0.115(10) 0.058(8) 0.070(9) -0.004(7) -0.033(8) 0.032(8)
CT6 0.070(3) 0.045(2) 0.060(2) 0.0145(19) 0.039(2) 0.006(2)
CT61 0.089(4) 0.124(5) 0.078(3) 0.049(3) 0.045(3) 0.036(3)
CT62 0.131(5) 0.134(5) 0.089(4) 0.056(4) 0.074(4) 0.087(4)
CT63 0.200(7) 0.084(4) 0.087(4) -0.017(3) 0.098(4) -0.031(4)
Si52 0.0367(5) 0.0261(4) 0.0448(5) 0.0085(4) 0.0097(4) 0.0067(4)
C521 0.0383(19) 0.0397(19) 0.065(2) 0.0146(18) 0.0002(17) 0.0045(16)
C522 0.059(2) 0.044(2) 0.078(3) 0.028(2) 0.009(2) 0.0117(19)
C523 0.055(2) 0.049(2) 0.065(3) 0.008(2) 0.024(2) 0.0206(19)

loop_
_atom_type_symbol
_atom_type_description
_atom_type_scat_dispersion_real
_atom_type_scat_dispersion_imag
_atom_type_scat_source
C C 0.0033 0.0016 'International Tables Vol C Tables 4.2.6.8 and 6.1.1.4'
H H 0.0000 0.0000 'International Tables Vol C Tables 4.2.6.8 and 6.1.1.4'
Si Si 0.0817 0.0704 'International Tables Vol C Tables 4.2.6.8 and 6.1.1.4'
Ga Ga 0.2307 1.6083 'International Tables Vol C Tables 4.2.6.8 and 6.1.1.4'

loop_
_geom_angle_atom_site_label_1
_geom_angle_atom_site_label_2
_geom_angle_atom_site_label_3
_geom_angle
C2 C1 C6 118.3(3)
C2 C1 C11 118.8(3)
C6 C1 C11 122.9(3)
C3 C2 C1 121.6(3)
C2 C3 C4 118.3(3)
C2 C3 C31 123.2(3)
C4 C3 C31 118.4(3)
C5 C4 C3 121.9(3)
C4 C5 C6 118.4(3)
C4 C5 C51 121.5(3)
C6 C5 C51 120.0(3)
C5 C6 C1 121.4(3)
C12 C11 C1 129.6(3)
C11 C12 Si12 130.3(2)
C11 C12 Ga12 114.3(2)
Si12 C12 Ga12 114.65(15)
C32 C31 C3 129.3(3)
C31 C32 Si32 130.5(2)
C31 C32 Ga32 114.9(2)
Si32 C32 Ga32 112.93(15)
C52 C51 C5 127.7(3)
C51 C52 Si52 128.5(2)
C51 C52 Ga52 112.3(2)
Si52 C52 Ga52 118.70(16)
C12 Ga12 CT1 119.00(12)
C12 Ga12 CT2 116.62(13)
CT1 Ga12 CT2 123.65(14)
CT11 CT1 CT12 108.9(3)
CT11 CT1 CT13 109.4(3)
CT12 CT1 CT13 108.7(3)
CT11 CT1 Ga12 111.9(2)
CT12 CT1 Ga12 104.6(2)
CT13 CT1 Ga12 113.1(3)
CT2A CT2 CT2B 111.0(8)
CT2A CT2 CT21 26.4(10)
CT2B CT2 CT21 127.1(12)
CT2A CT2 CT23 130.9(10)
CT2B CT2 CT23 84.7(13)
CT21 CT2 CT23 107.4(10)
CT2A CT2 CT2C 106.8(6)
CT2B CT2 CT2C 109.9(9)
CT21 CT2 CT2C 81.0(9)
CT23 CT2 CT2C 28.7(10)
CT2A CT2 CT22 86.1(10)
CT2B CT2 CT22 26.1(12)
CT21 CT2 CT22 106.4(11)
CT23 CT2 CT22 107.4(13)
CT2C CT2 CT22 127.1(15)
CT2A CT2 Ga12 110.4(7)
CT2B CT2 Ga12 110.1(7)
CT21 CT2 Ga12 114.7(11)
CT23 CT2 Ga12 106.2(10)
CT2C CT2 Ga12 108.5(7)
CT22 CT2 Ga12 114.3(11)
C122 Si12 C12 114.04(16)
C122 Si12 C123 109.23(17)
C12 Si12 C123 114.00(15)
C122 Si12 C121 107.69(16)
C12 Si12 C121 103.88(14)
C123 Si12 C121 107.50(16)
C32 Ga32 CT3 120.58(16)
C32 Ga32 CT4 113.90(13)
CT3 Ga32 CT4 124.90(16)
CT3B CT3 CT31 117.1(16)
CT3B CT3 CT3A 110.7(13)
CT31 CT3 CT3A 15.4(14)
CT3B CT3 CT33 78.9(8)
CT31 CT3 CT33 113.6(10)
CT3A CT3 CT33 127.8(13)
CT3B CT3 CT3C 111.0(8)
CT31 CT3 CT3C 86.9(12)
CT3A CT3 CT3C 102.4(9)
CT33 CT3 CT3C 34.6(9)
CT3B CT3 CT32 26.3(7)
CT31 CT3 CT32 108.9(10)
CT3A CT3 CT32 97.2(13)
CT33 CT3 CT32 104.9(7)
CT3C CT3 CT32 137.1(7)
CT3B CT3 Ga32 120.3(8)
CT31 CT3 Ga32 112.6(12)
CT3A CT3 Ga32 108.3(13)
CT33 CT3 Ga32 109.3(6)
CT3C CT3 Ga32 102.5(6)
CT32 CT3 Ga32 107.0(5)
CT41 CT4 CT43 110.2(3)
CT41 CT4 CT42 107.3(3)
CT43 CT4 CT42 109.4(3)
CT41 CT4 Ga32 111.4(2)
CT43 CT4 Ga32 112.8(3)
CT42 CT4 Ga32 105.4(2)
C321 Si32 C32 113.59(15)
C321 Si32 C323 108.02(17)
C32 Si32 C323 103.87(15)
C321 Si32 C322 110.37(18)
C32 Si32 C322 113.74(16)
C323 Si32 C322 106.64(17)
C52 Ga52 CT6 116.66(13)
C52 Ga52 CT5 118.61(13)
CT6 Ga52 CT5 124.59(15)
CT5A CT5 CT52 130.6(7)
CT5A CT5 CT5B 115.2(11)
CT52 CT5 CT5B 44.6(6)
CT5A CT5 CT53 54.9(10)
CT52 CT5 CT53 109.5(5)
CT5B CT5 CT53 141.8(6)
CT5A CT5 CT5C 109.8(10)
CT52 CT5 CT5C 61.6(7)
CT5B CT5 CT5C 106.2(9)
CT53 CT5 CT5C 57.3(7)
CT5A CT5 CT51 51.0(10)
CT52 CT5 CT51 107.4(5)
CT5B CT5 CT51 69.5(8)
CT53 CT5 CT51 104.7(5)
CT5C CT5 CT51 146.6(6)
CT5A CT5 Ga52 113.4(6)
CT52 CT5 Ga52 115.9(4)
CT5B CT5 Ga52 108.4(6)
CT53 CT5 Ga52 109.0(3)
CT5C CT5 Ga52 102.9(5)
CT51 CT5 Ga52 109.9(3)
CT61 CT6 CT63 108.6(4)
CT61 CT6 CT62 109.2(4)
CT63 CT6 CT62 109.6(4)
CT61 CT6 Ga52 108.5(3)
CT63 CT6 Ga52 110.1(3)
CT62 CT6 Ga52 110.8(3)
C521 Si52 C523 110.09(17)
C521 Si52 C522 107.28(17)
C523 Si52 C522 106.80(19)
C521 Si52 C52 113.63(15)
C523 Si52 C52 113.63(16)
C522 Si52 C52 104.83(16)

loop_
_geom_bond_atom_site_label_1
_geom_bond_atom_site_label_2
_geom_bond_distance
C1 C2 1.397(4)
C1 C6 1.396(4)
C1 C11 1.474(4)
C2 C3 1.389(4)
C3 C4 1.392(4)
C3 C31 1.468(4)
C4 C5 1.386(4)
C5 C6 1.393(4)
C5 C51 1.473(4)
C11 C12 1.334(4)
C12 Si12 1.868(3)
C12 Ga12 1.978(3)
C31 C32 1.340(4)
C32 Si32 1.864(3)
C32 Ga32 1.976(3)
C51 C52 1.335(4)
C52 Si52 1.872(3)
C52 Ga52 1.975(3)
Ga12 CT1 1.992(3)
Ga12 CT2 2.003(3)
CT1 CT11 1.513(5)
CT1 CT12 1.524(5)
CT1 CT13 1.527(4)
CT2 CT2A 1.496(9)
CT2 CT2B 1.503(9)
CT2 CT21 1.504(11)
CT2 CT23 1.519(12)
CT2 CT2C 1.526(9)
CT2 CT22 1.528(12)
Si12 C122 1.857(3)
Si12 C123 1.872(3)
Si12 C121 1.880(3)
Ga32 CT3 1.977(4)
Ga32 CT4 1.996(3)
CT3 CT3B 1.484(10)
CT3 CT31 1.491(11)
CT3 CT3A 1.522(11)
CT3 CT33 1.528(9)
CT3 CT3C 1.557(10)
CT3 CT32 1.567(9)
CT4 CT41 1.520(5)
CT4 CT43 1.521(5)
CT4 CT42 1.542(5)
Si32 C321 1.861(4)
Si32 C323 1.875(3)
Si32 C322 1.877(4)
Ga52 CT6 1.992(4)
Ga52 CT5 2.000(3)
CT5 CT5A 1.429(11)
CT5 CT52 1.487(6)
CT5 CT5B 1.520(10)
CT5 CT53 1.525(7)
CT5 CT5C 1.537(10)
CT5 CT51 1.548(7)
CT6 CT61 1.499(6)
CT6 CT63 1.523(6)
CT6 CT62 1.516(6)
Si52 C521 1.862(3)
Si52 C523 1.865(4)
Si52 C522 1.866(4)

loop_
_geom_torsion_atom_site_label_1
_geom_torsion_atom_site_label_2
_geom_torsion_atom_site_label_3
_geom_torsion_atom_site_label_4
_geom_torsion
C6 C1 C2 C3 1.5(4)
C11 C1 C2 C3 -176.3(3)
C1 C2 C3 C4 -1.4(4)
C1 C2 C3 C31 176.1(3)
C2 C3 C4 C5 2.3(4)
C31 C3 C4 C5 -175.2(3)
C3 C4 C5 C6 -3.4(4)
C3 C4 C5 C51 175.5(3)
C4 C5 C6 C1 3.4(4)
C51 C5 C6 C1 -175.5(3)
C2 C1 C6 C5 -2.5(4)
C11 C1 C6 C5 175.2(3)
C2 C1 C11 C12 146.2(3)
C6 C1 C11 C12 -31.5(5)
C1 C11 C12 Si12 -4.4(5)
C1 C11 C12 Ga12 -173.7(2)
C2 C3 C31 C32 -36.0(5)
C4 C3 C31 C32 141.4(3)
C3 C31 C32 Si32 -5.5(5)
C3 C31 C32 Ga32 -169.6(2)
C4 C5 C51 C52 -41.0(5)
C6 C5 C51 C52 137.8(3)
C5 C51 C52 Si52 -11.1(5)
C5 C51 C52 Ga52 177.7(2)
C11 C12 Ga12 CT1 -103.9(2)
Si12 C12 Ga12 CT1 85.07(19)
C11 C12 Ga12 CT2 66.7(3)
Si12 C12 Ga12 CT2 -104.39(18)
C12 Ga12 CT1 CT11 -36.4(3)
CT2 Ga12 CT1 CT11 153.8(2)
C12 Ga12 CT1 CT12 81.4(3)
CT2 Ga12 CT1 CT12 -88.4(3)
C12 Ga12 CT1 CT13 -160.5(3)
CT2 Ga12 CT1 CT13 29.7(3)
C12 Ga12 CT2 CT2A 122.4(5)
CT1 Ga12 CT2 CT2A -67.5(5)
C12 Ga12 CT2 CT2B -0.6(7)
CT1 Ga12 CT2 CT2B 169.5(7)
C12 Ga12 CT2 CT21 150.7(9)
CT1 Ga12 CT2 CT21 -39.3(9)
C12 Ga12 CT2 CT23 -90.8(10)
CT1 Ga12 CT2 CT23 79.2(10)
C12 Ga12 CT2 CT2C -120.9(5)
CT1 Ga12 CT2 CT2C 49.2(6)
C12 Ga12 CT2 CT22 27.3(10)
CT1 Ga12 CT2 CT22 -162.6(10)
C11 C12 Si12 C122 -38.9(3)
Ga12 C12 Si12 C122 130.40(17)
C11 C12 Si12 C123 87.5(3)
Ga12 C12 Si12 C123 -103.20(17)
C11 C12 Si12 C121 -155.8(3)
Ga12 C12 Si12 C121 13.48(19)
C31 C32 Ga32 CT3 -102.1(3)
Si32 C32 Ga32 CT3 90.89(19)
C31 C32 Ga32 CT4 69.3(3)
Si32 C32 Ga32 CT4 -97.71(18)
C32 Ga32 CT3 CT3B -162.1(8)
CT4 Ga32 CT3 CT3B 27.5(9)
C32 Ga32 CT3 CT31 -17.6(9)
CT4 Ga32 CT3 CT31 172.0(8)
C32 Ga32 CT3 CT3A -33.4(9)
CT4 Ga32 CT3 CT3A 156.2(9)
C32 Ga32 CT3 CT33 109.7(7)
CT4 Ga32 CT3 CT33 -60.7(7)
C32 Ga32 CT3 CT3C 74.3(7)
CT4 Ga32 CT3 CT3C -96.1(7)
C32 Ga32 CT3 CT32 -137.2(5)
CT4 Ga32 CT3 CT32 52.4(5)
C32 Ga32 CT4 CT41 25.0(3)
CT3 Ga32 CT4 CT41 -164.1(2)
C32 Ga32 CT4 CT43 149.6(2)
CT3 Ga32 CT4 CT43 -39.5(3)
C32 Ga32 CT4 CT42 -91.1(3)
CT3 Ga32 CT4 CT42 79.8(3)
C31 C32 Si32 C321 -39.2(4)
Ga32 C32 Si32 C321 125.21(18)
C31 C32 Si32 C323 -156.3(3)
Ga32 C32 Si32 C323 8.1(2)
C31 C32 Si32 C322 88.2(3)
Ga32 C32 Si32 C322 -107.41(19)
C51 C52 Ga52 CT6 68.7(3)
Si52 C52 Ga52 CT6 -103.5(2)
C51 C52 Ga52 CT5 -107.1(2)
Si52 C52 Ga52 CT5 80.7(2)
C52 Ga52 CT5 CT5A -21.5(12)
CT6 Ga52 CT5 CT5A 163.0(12)
C52 Ga52 CT5 CT52 161.5(5)
CT6 Ga52 CT5 CT52 -14.0(6)
C52 Ga52 CT5 CT5B -150.8(8)
CT6 Ga52 CT5 CT5B 33.7(9)
C52 Ga52 CT5 CT53 37.5(5)
CT6 Ga52 CT5 CT53 -138.0(5)
C52 Ga52 CT5 CT5C 97.1(8)
CT6 Ga52 CT5 CT5C -78.4(8)
C52 Ga52 CT5 CT51 -76.6(4)
CT6 Ga52 CT5 CT51 107.9(4)
C52 Ga52 CT6 CT61 118.1(3)
CT5 Ga52 CT6 CT61 -66.3(4)
C52 Ga52 CT6 CT63 -0.6(5)
CT5 Ga52 CT6 CT63 175.0(4)
C52 Ga52 CT6 CT62 -122.0(3)
CT5 Ga52 CT6 CT62 53.6(4)
C51 C52 Si52 C521 -34.0(3)
Ga52 C52 Si52 C521 136.74(18)
C51 C52 Si52 C523 92.9(3)
Ga52 C52 Si52 C523 -96.3(2)
C51 C52 Si52 C522 -150.8(3)
Ga52 C52 Si52 C522 19.9(2)
